data_1544587
loop_
_publ_author_name
'Geetha, Selvaraj'
'Yuva Priya, Muniraj Krishnaveni'
'Chandralekha, Kuppan'
'Thennarasu, Sathiah'
'Lakshmi, Srinivasakannan'

_publ_section_title
;
 <i>N</i>-[3-Methyl-1-phenyl-1-(1<i>H</i>-tetrazol-1-yl)butan-2-yl]acetamide
;
_journal_coeditor_code RZ4006
_journal_issue 11
_journal_name_full IUCrData
_journal_page_first x161810
_journal_paper_doi 10.1107/S2414314616018101
_journal_volume 1
_journal_year 2016
_chemical_formula_iupac 'C14 H19 N5 O'
_chemical_formula_moiety 'C14 H19 N5 O'
_chemical_formula_sum 'C14 H19 N5 O'
_chemical_formula_weight 273.34
_chemical_melting_point 393
_chemical_name_systematic
;
<i>N</i>-[3-Methyl-1-phenyl-1-(1<i>H</i>-tetrazol-1-yl)butan-2-yl]acetamide
;
_space_group_crystal_system monoclinic
_space_group_IT_number 14
_space_group_name_Hall '-P 2ybc'
_space_group_name_H-M_alt 'P 1 21/c 1'
_symmetry_space_group_name_Hall '-P 2ybc'
_symmetry_space_group_name_H-M 'P 1 21/c 1'
_atom_sites_solution_hydrogens mixed
_atom_sites_solution_primary direct
_atom_sites_solution_secondary difmap
_audit_creation_method SHELXL-2014/7
_cell_angle_alpha 90
_cell_angle_beta 93.490(2)
_cell_angle_gamma 90
_cell_formula_units_Z 4
_cell_length_a 9.7056(6)
_cell_length_b 7.7663(5)
_cell_length_c 20.2620(9)
_cell_measurement_reflns_used 3760
_cell_measurement_temperature 296(2)
_cell_measurement_theta_max 28.3
_cell_measurement_theta_min 2.8
_cell_volume 1524.45(15)
_computing_cell_refinement
;
SAINT (Bruker, 2004)
;
_computing_data_collection
;
APEX2 (Bruker, 2004)
;
_computing_data_reduction
;
SAINT (Bruker, 2004)
;
_computing_molecular_graphics
;
ORTEP-3 for Windows (Farrugia, 2012) and PLATON (Spek, 2009)
;
_computing_publication_material
;
publCIF (Westrip, 2010)
;
_computing_structure_refinement
;
SHELXL2014 (Sheldrick, 2015)
;
_computing_structure_solution
;
SHELXS97 (Sheldrick, 2008)
;
_diffrn_ambient_temperature 296(2)
_diffrn_measured_fraction_theta_full 0.999
_diffrn_measured_fraction_theta_max 0.991
_diffrn_measurement_device_type 'Bruker Kappa APEXII CCD'
_diffrn_measurement_method 'Bruker axs kappa apex2 CCD Diffractometer scans'
_diffrn_radiation_monochromator Graphite
_diffrn_radiation_type MoK\a
_diffrn_radiation_wavelength 0.71073
_diffrn_reflns_av_R_equivalents 0.0198
_diffrn_reflns_limit_h_max 12
_diffrn_reflns_limit_h_min -12
_diffrn_reflns_limit_k_max 10
_diffrn_reflns_limit_k_min -10
_diffrn_reflns_limit_l_max 16
_diffrn_reflns_limit_l_min -26
_diffrn_reflns_number 10998
_diffrn_reflns_theta_full 25.242
_diffrn_reflns_theta_max 28.311
_diffrn_reflns_theta_min 2.809
_exptl_absorpt_coefficient_mu 0.080
_exptl_absorpt_correction_T_max 0.976
_exptl_absorpt_correction_T_min 0.7402
_exptl_absorpt_correction_type multi-scan
_exptl_absorpt_process_details
;
(SADABS; Bruker, 2004)
;
_exptl_crystal_colour colourless
_exptl_crystal_density_diffrn 1.191
_exptl_crystal_description block
_exptl_crystal_F_000 584
_exptl_crystal_size_max 0.350
_exptl_crystal_size_mid 0.300
_exptl_crystal_size_min 0.300
_refine_diff_density_max 0.234
_refine_diff_density_min -0.170
_refine_ls_extinction_method none
_refine_ls_goodness_of_fit_ref 1.024
_refine_ls_hydrogen_treatment mixed
_refine_ls_matrix_type full
_refine_ls_number_parameters 188
_refine_ls_number_reflns 3760
_refine_ls_number_restraints 0
_refine_ls_restrained_S_all 1.024
_refine_ls_R_factor_all 0.0700
_refine_ls_R_factor_gt 0.0471
_refine_ls_shift/su_max 0.010
_refine_ls_shift/su_mean 0.000
_refine_ls_structure_factor_coef Fsqd
_refine_ls_weighting_details 'w=1/[\s^2^(Fo^2^)+(0.0588P)^2^+0.4088P] where P=(Fo^2^+2Fc^2^)/3'
_refine_ls_weighting_scheme calc
_refine_ls_wR_factor_gt 0.1180
_refine_ls_wR_factor_ref 0.1344
_reflns_number_gt 2712
_reflns_number_total 3760
_reflns_threshold_expression 'I > 2\s(I)'
_cod_data_source_file rz4006sup1.cif
_cod_data_source_block I
_cod_database_code 1544587
_shelx_space_group_comment
;
The symmetry employed for this shelxl refinement is uniquely defined
by the following loop, which should always be used as a source of
symmetry information in preference to the above space-group names.
They are only intended as comments.
;
_shelx_estimated_absorpt_t_min 0.973
_shelx_estimated_absorpt_t_max 0.977

loop_
_space_group_symop_operation_xyz
'x, y, z'
'-x, y+1/2, -z+1/2'
'-x, -y, -z'
'x, -y-1/2, z-1/2'

loop_
_atom_site_type_symbol
_atom_site_label
_atom_site_fract_x
_atom_site_fract_y
_atom_site_fract_z
_atom_site_U_iso_or_equiv
_atom_site_adp_type
_atom_site_calc_flag
_atom_site_occupancy
O O1 0.61825(12) 0.64603(18) 0.04105(5) 0.0600(3) Uani d 1
N N1 0.43416(11) 0.38123(15) 0.15539(5) 0.0342(3) Uani d 1
N N2 0.48431(16) 0.3137(2) 0.21287(6) 0.0556(4) Uani d 1
N N3 0.57528(16) 0.2002(2) 0.19824(7) 0.0605(4) Uani d 1
N N4 0.58598(13) 0.19027(18) 0.13256(7) 0.0484(3) Uani d 1
N N5 0.50558(12) 0.72547(16) 0.12972(6) 0.0388(3) Uani d 1
H H5A 0.5130(17) 0.774(2) 0.1670(9) 0.049(5) Uiso d 1
C C1 0.18648(14) 0.44056(18) 0.13683(7) 0.0374(3) Uani d 1
C C2 0.09223(18) 0.4295(3) 0.18515(9) 0.0616(5) Uani d 1
H H2 0.1152 0.4707 0.2275 0.074 Uiso calc 1
C C3 -0.0371(2) 0.3568(3) 0.17039(13) 0.0847(7) Uani d 1
H H3 -0.1001 0.3499 0.2031 0.102 Uiso calc 1
C C4 -0.07241(19) 0.2958(3) 0.10887(13) 0.0788(6) Uani d 1
H H4 -0.1590 0.2474 0.0995 0.095 Uiso calc 1
C C5 0.02009(18) 0.3061(3) 0.06068(10) 0.0631(5) Uani d 1
H H5 -0.0038 0.2645 0.0185 0.076 Uiso calc 1
C C6 0.14894(15) 0.3779(2) 0.07445(8) 0.0462(4) Uani d 1
H H6 0.2111 0.3842 0.0414 0.055 Uiso calc 1
C C7 0.32751(14) 0.51735(18) 0.15342(6) 0.0349(3) Uani d 1
H H7 0.3268 0.5674 0.1978 0.042 Uiso calc 1
C C8 0.37089(14) 0.65989(18) 0.10615(6) 0.0349(3) Uani d 1
H H8 0.3817 0.6063 0.0630 0.042 Uiso calc 1
C C9 0.26314(16) 0.8039(2) 0.09599(7) 0.0448(4) Uani d 1
H H9 0.1749 0.7495 0.0822 0.054 Uiso calc 1
C C10 0.2413(2) 0.9070(3) 0.15828(9) 0.0670(5) Uani d 1
H H10A 0.3262 0.9619 0.1731 0.100 Uiso calc 1
H H10B 0.2121 0.8312 0.1922 0.100 Uiso calc 1
H H10C 0.1717 0.9929 0.1489 0.100 Uiso calc 1
C C11 0.3024(2) 0.9215(2) 0.04006(8) 0.0606(5) Uani d 1
H H11A 0.2328 1.0084 0.0326 0.091 Uiso calc 1
H H11B 0.3096 0.8550 0.0005 0.091 Uiso calc 1
H H11C 0.3895 0.9754 0.0518 0.091 Uiso calc 1
C C12 0.61938(15) 0.71366(19) 0.09555(7) 0.0418(3) Uani d 1
C C13 0.74903(18) 0.7856(3) 0.12893(10) 0.0612(5) Uani d 1
H H13A 0.8277 0.7309 0.1115 0.092 Uiso calc 1
H H13B 0.7493 0.7647 0.1756 0.092 Uiso calc 1
H H13C 0.7531 0.9074 0.1210 0.092 Uiso calc 1
C C14 0.49788(15) 0.30355(19) 0.10746(7) 0.0412(3) Uani d 1
H H14 0.4822 0.3264 0.0626 0.049 Uiso calc 1

loop_
_atom_site_aniso_label
_atom_site_aniso_U_11
_atom_site_aniso_U_22
_atom_site_aniso_U_33
_atom_site_aniso_U_12
_atom_site_aniso_U_13
_atom_site_aniso_U_23
O1 0.0576(7) 0.0833(9) 0.0399(6) -0.0092(6) 0.0106(5) -0.0082(6)
N1 0.0361(6) 0.0374(6) 0.0285(5) -0.0026(5) -0.0029(4) 0.0043(5)
N2 0.0667(9) 0.0659(10) 0.0332(7) 0.0124(8) -0.0060(6) 0.0102(6)
N3 0.0647(9) 0.0653(10) 0.0501(8) 0.0157(8) -0.0092(7) 0.0129(7)
N4 0.0438(7) 0.0479(8) 0.0530(8) 0.0046(6) -0.0004(6) 0.0068(6)
N5 0.0420(7) 0.0423(7) 0.0318(6) -0.0075(5) -0.0008(5) -0.0065(5)
C1 0.0350(7) 0.0378(8) 0.0399(7) 0.0017(6) 0.0054(5) 0.0063(6)
C2 0.0551(10) 0.0821(14) 0.0493(9) -0.0016(9) 0.0179(8) 0.0044(9)
C3 0.0517(11) 0.1155(19) 0.0907(16) -0.0091(12) 0.0343(11) 0.0137(14)
C4 0.0398(10) 0.0940(16) 0.1027(17) -0.0163(10) 0.0056(10) 0.0085(14)
C5 0.0450(9) 0.0713(13) 0.0715(12) -0.0107(9) -0.0085(8) -0.0026(10)
C6 0.0370(7) 0.0551(9) 0.0464(8) -0.0064(7) 0.0027(6) -0.0019(7)
C7 0.0387(7) 0.0390(7) 0.0270(6) 0.0011(6) 0.0016(5) -0.0017(5)
C8 0.0386(7) 0.0351(7) 0.0306(6) -0.0035(6) -0.0009(5) -0.0012(5)
C9 0.0461(8) 0.0410(8) 0.0465(8) 0.0017(7) -0.0036(6) 0.0025(6)
C10 0.0816(13) 0.0610(12) 0.0592(11) 0.0248(10) 0.0116(9) -0.0017(9)
C11 0.0816(13) 0.0461(10) 0.0534(10) 0.0048(9) -0.0025(9) 0.0108(8)
C12 0.0440(8) 0.0414(8) 0.0396(8) -0.0044(7) 0.0000(6) 0.0053(6)
C13 0.0458(9) 0.0648(12) 0.0720(12) -0.0081(8) -0.0040(8) -0.0034(9)
C14 0.0436(8) 0.0442(8) 0.0356(7) 0.0023(6) 0.0014(6) 0.0030(6)

loop_
_atom_type_symbol
_atom_type_description
_atom_type_scat_dispersion_real
_atom_type_scat_dispersion_imag
_atom_type_scat_source
C C 0.0033 0.0016 'International Tables Vol C Tables 4.2.6.8 and 6.1.1.4'
H H 0.0000 0.0000 'International Tables Vol C Tables 4.2.6.8 and 6.1.1.4'
N N 0.0061 0.0033 'International Tables Vol C Tables 4.2.6.8 and 6.1.1.4'
O O 0.0106 0.0060 'International Tables Vol C Tables 4.2.6.8 and 6.1.1.4'

loop_
_geom_angle_atom_site_label_1
_geom_angle_atom_site_label_2
_geom_angle_atom_site_label_3
_geom_angle
C14 N1 N2 107.28(12)
C14 N1 C7 131.43(11)
N2 N1 C7 121.30(11)
N3 N2 N1 106.48(12)
N2 N3 N4 111.16(12)
C14 N4 N3 104.96(13)
C12 N5 C8 123.88(12)
C12 N5 H5A 117.7(11)
C8 N5 H5A 118.4(11)
C6 C1 C2 118.47(14)
C6 C1 C7 121.79(12)
C2 C1 C7 119.73(14)
C1 C2 C3 119.98(18)
C1 C2 H2 120.0
C3 C2 H2 120.0
C4 C3 C2 120.85(17)
C4 C3 H3 119.6
C2 C3 H3 119.6
C3 C4 C5 119.66(18)
C3 C4 H4 120.2
C5 C4 H4 120.2
C4 C5 C6 120.27(19)
C4 C5 H5 119.9
C6 C5 H5 119.9
C5 C6 C1 120.77(15)
C5 C6 H6 119.6
C1 C6 H6 119.6
N1 C7 C1 110.29(11)
N1 C7 C8 108.27(10)
C1 C7 C8 115.06(11)
N1 C7 H7 107.6
C1 C7 H7 107.6
C8 C7 H7 107.6
N5 C8 C9 112.30(12)
N5 C8 C7 108.76(11)
C9 C8 C7 113.40(11)
N5 C8 H8 107.4
C9 C8 H8 107.4
C7 C8 H8 107.4
C10 C9 C11 110.85(15)
C10 C9 C8 113.59(13)
C11 C9 C8 109.73(13)
C10 C9 H9 107.5
C11 C9 H9 107.5
C8 C9 H9 107.5
C9 C10 H10A 109.5
C9 C10 H10B 109.5
H10A C10 H10B 109.5
C9 C10 H10C 109.5
H10A C10 H10C 109.5
H10B C10 H10C 109.5
C9 C11 H11A 109.5
C9 C11 H11B 109.5
H11A C11 H11B 109.5
C9 C11 H11C 109.5
H11A C11 H11C 109.5
H11B C11 H11C 109.5
O1 C12 N5 122.22(14)
O1 C12 C13 121.92(14)
N5 C12 C13 115.85(14)
C12 C13 H13A 109.5
C12 C13 H13B 109.5
H13A C13 H13B 109.5
C12 C13 H13C 109.5
H13A C13 H13C 109.5
H13B C13 H13C 109.5
N4 C14 N1 110.12(13)
N4 C14 H14 124.9
N1 C14 H14 124.9

loop_
_geom_bond_atom_site_label_1
_geom_bond_atom_site_label_2
_geom_bond_distance
O1 C12 1.2221(18)
N1 C14 1.3276(18)
N1 N2 1.3413(16)
N1 C7 1.4784(18)
N2 N3 1.295(2)
N3 N4 1.3434(19)
N4 C14 1.3079(19)
N5 C12 1.3420(19)
N5 C8 1.4562(17)
N5 H5A 0.844(18)
C1 C6 1.382(2)
C1 C2 1.383(2)
C1 C7 1.5120(19)
C2 C3 1.392(3)
C2 H2 0.9300
C3 C4 1.358(3)
C3 H3 0.9300
C4 C5 1.368(3)
C4 H4 0.9300
C5 C6 1.382(2)
C5 H5 0.9300
C6 H6 0.9300
C7 C8 1.5392(19)
C7 H7 0.9800
C8 C9 1.536(2)
C8 H8 0.9800
C9 C10 1.520(2)
C9 C11 1.522(2)
C9 H9 0.9800
C10 H10A 0.9600
C10 H10B 0.9600
C10 H10C 0.9600
C11 H11A 0.9600
C11 H11B 0.9600
C11 H11C 0.9600
C12 C13 1.500(2)
C13 H13A 0.9600
C13 H13B 0.9600
C13 H13C 0.9600
C14 H14 0.9300

loop_
_geom_hbond_atom_site_label_D
_geom_hbond_atom_site_label_H
_geom_hbond_atom_site_label_A
_geom_hbond_site_symmetry_A
_geom_hbond_distance_DH
_geom_hbond_distance_HA
_geom_hbond_distance_DA
_geom_hbond_angle_DHA
N5 H5A N2 2_655 0.844(18) 2.452(18) 3.2579(17) 160.0(15)
C6 H6 O1 3_665 0.93 2.43 3.356(2) 171.01
C7 H7 N3 2_655 0.98 2.48 3.4055(19) 156.9
C14 H14 O1 3_665 0.93 2.27 3.1728(19) 163.3

loop_
_geom_torsion_atom_site_label_1
_geom_torsion_atom_site_label_2
_geom_torsion_atom_site_label_3
_geom_torsion_atom_site_label_4
_geom_torsion
C14 N1 N2 N3 0.25(17)
C7 N1 N2 N3 -179.60(13)
N1 N2 N3 N4 -0.4(2)
N2 N3 N4 C14 0.3(2)
C6 C1 C2 C3 -0.1(3)
C7 C1 C2 C3 -179.13(18)
C1 C2 C3 C4 0.1(4)
C2 C3 C4 C5 -0.1(4)
C3 C4 C5 C6 0.1(4)
C4 C5 C6 C1 0.0(3)
C2 C1 C6 C5 0.1(3)
C7 C1 C6 C5 179.09(15)
C14 N1 C7 C1 80.54(17)
N2 N1 C7 C1 -99.66(14)
C14 N1 C7 C8 -46.17(18)
N2 N1 C7 C8 133.64(13)
C6 C1 C7 N1 -70.63(16)
C2 C1 C7 N1 108.39(16)
C6 C1 C7 C8 52.19(19)
C2 C1 C7 C8 -128.80(15)
C12 N5 C8 C9 -116.60(15)
C12 N5 C8 C7 117.06(14)
N1 C7 C8 N5 -58.28(13)
C1 C7 C8 N5 177.83(11)
N1 C7 C8 C9 176.01(11)
C1 C7 C8 C9 52.12(16)
N5 C8 C9 C10 -58.69(17)
C7 C8 C9 C10 65.11(17)
N5 C8 C9 C11 66.00(16)
C7 C8 C9 C11 -170.20(12)
C8 N5 C12 O1 0.1(2)
C8 N5 C12 C13 -178.70(14)
N3 N4 C14 N1 -0.15(18)
N2 N1 C14 N4 -0.06(17)
C7 N1 C14 N4 179.77(13)

_cod_database_fobs_code 1544587
